data_4127053
loop_
_publ_author_name
'McSkimming, Alex'
'Cheisson, Thibault'
'Carroll, Patrick J.'
'Schelter, Eric J.'

_publ_section_title
;
 A Functional Synthetic Model for the Lanthanide-Dependent Quinoid Alcohol
 Dehydrogenase Active Site.
;
_journal_name_full 'Journal of the American Chemical Society'
_journal_paper_doi 10.1021/jacs.7b12318
_journal_year 2017
_chemical_formula_moiety 'C96 H118 La2 N12 O14'
_chemical_formula_sum 'C96 H118 La2 N12 O14'
_chemical_formula_weight 1941.84
_space_group_crystal_system monoclinic
_space_group_IT_number 14
_space_group_name_Hall '-P 2yn'
_space_group_name_H-M_alt 'P 1 21/n 1'
_symmetry_space_group_name_Hall '-P 2yn'
_symmetry_space_group_name_H-M 'P 1 21/n 1'
_atom_sites_solution_hydrogens geom
_atom_sites_solution_primary direct
_audit_creation_date 2017-10-14
_audit_creation_method
;
Olex2 1.2-dev
(compiled 2017.10.03 svn.r3461 for OlexSys, GUI svn.r5395)
;
_cell_angle_alpha 90
_cell_angle_beta 101.754(3)
_cell_angle_gamma 90
_cell_formula_units_Z 2
_cell_length_a 13.0537(8)
_cell_length_b 17.5258(11)
_cell_length_c 23.1072(14)
_cell_measurement_reflns_used 9926
_cell_measurement_temperature 100
_cell_measurement_theta_max 27.48
_cell_measurement_theta_min 2.49
_cell_volume 5175.5(6)
_computing_data_collection 'Bruker APEX2 v2014.11-0'
_computing_data_reduction 'Bruker SAINT v8.34A'
_computing_publication_material 'Olex2 (Dolomanov et al., 2009)'
_computing_structure_refinement 'XL (Sheldrick, 2008)'
_computing_structure_solution 'ShelXS-1997 (Sheldrick, 2008)'
_diffrn_ambient_temperature 100
_diffrn_measured_fraction_theta_full 0.988
_diffrn_measured_fraction_theta_max 0.984
_diffrn_measurement_device 'CCD area detector'
_diffrn_measurement_device_type 'Bruker APEXII'
_diffrn_measurement_method '\w and \f scans'
_diffrn_radiation_monochromator graphite
_diffrn_radiation_type MoK\a
_diffrn_radiation_wavelength 0.71073
_diffrn_reflns_av_R_equivalents 0.0457
_diffrn_reflns_av_unetI/netI 0.0442
_diffrn_reflns_Laue_measured_fraction_full 0.988
_diffrn_reflns_Laue_measured_fraction_max 0.984
_diffrn_reflns_limit_h_max 16
_diffrn_reflns_limit_h_min -16
_diffrn_reflns_limit_k_max 22
_diffrn_reflns_limit_k_min -22
_diffrn_reflns_limit_l_max 26
_diffrn_reflns_limit_l_min -30
_diffrn_reflns_number 66704
_diffrn_reflns_point_group_measured_fraction_full 0.988
_diffrn_reflns_point_group_measured_fraction_max 0.984
_diffrn_reflns_theta_full 25.242
_diffrn_reflns_theta_max 27.562
_diffrn_reflns_theta_min 1.470
_diffrn_source 'sealed tube'
_exptl_absorpt_coefficient_mu 0.876
_exptl_absorpt_correction_T_max 0.7456
_exptl_absorpt_correction_T_min 0.6695
_exptl_absorpt_correction_type multi-scan
_exptl_absorpt_process_details 'SADABS v2014/4'
_exptl_crystal_colour green
_exptl_crystal_density_diffrn 1.246
_exptl_crystal_description plank
_exptl_crystal_F_000 2008
_exptl_crystal_size_max 0.22
_exptl_crystal_size_mid 0.09
_exptl_crystal_size_min 0.04
_refine_diff_density_max 1.175
_refine_diff_density_min -0.555
_refine_diff_density_rms 0.085
_refine_ls_extinction_method none
_refine_ls_goodness_of_fit_ref 1.021
_refine_ls_hydrogen_treatment constr
_refine_ls_matrix_type full
_refine_ls_number_parameters 578
_refine_ls_number_reflns 11769
_refine_ls_number_restraints 84
_refine_ls_restrained_S_all 1.018
_refine_ls_R_factor_all 0.0596
_refine_ls_R_factor_gt 0.0369
_refine_ls_shift/su_max 0.002
_refine_ls_shift/su_mean 0.000
_refine_ls_structure_factor_coef Fsqd
_refine_ls_weighting_details 'w=1/[\s^2^(Fo^2^)+(0.0318P)^2^+6.7444P] where P=(Fo^2^+2Fc^2^)/3'
_refine_ls_weighting_scheme calc
_refine_ls_wR_factor_gt 0.0751
_refine_ls_wR_factor_ref 0.0836
_reflns_number_gt 9012
_reflns_number_total 11769
_reflns_threshold_expression 'I > 2\s(I)'
_cod_data_source_file ja7b12318_si_002.cif
_cod_data_source_block '[La(LQQ2-)(NO3)]2'
_cod_database_code 4127053
_shelx_shelxl_version_number 2017/1
_shelx_estimated_absorpt_t_max 0.966
_shelx_estimated_absorpt_t_min 0.831

loop_
_space_group_symop_operation_xyz
'x, y, z'
'-x+1/2, y+1/2, -z+1/2'
'-x, -y, -z'
'x-1/2, -y-1/2, z-1/2'

loop_
_atom_site_label
_atom_site_type_symbol
_atom_site_fract_x
_atom_site_fract_y
_atom_site_fract_z
_atom_site_U_iso_or_equiv
_atom_site_adp_type
_atom_site_occupancy
_atom_site_site_symmetry_order
_atom_site_calc_flag
_atom_site_refinement_flags_posn
_atom_site_refinement_flags_adp
_atom_site_refinement_flags_occupancy
_atom_site_disorder_assembly
_atom_site_disorder_group
La1 La 0.39396(2) 0.42008(2) 0.52085(2) 0.01776(5) Uani 1 1 d . . . . .
O1 O 0.42778(14) 0.54961(11) 0.49146(9) 0.0200(4) Uani 1 1 d . . . . .
O2 O 0.47579(14) 0.68181(11) 0.44135(9) 0.0226(4) Uani 1 1 d . . . . .
O3 O 0.42097(15) 0.33377(11) 0.43034(8) 0.0217(4) Uani 1 1 d . . . . .
O4 O 0.24616(14) 0.42239(11) 0.43274(8) 0.0212(4) Uani 1 1 d . . . . .
O5 O 0.49122(17) 0.48299(13) 0.62448(10) 0.0337(5) Uani 1 1 d . . . . .
O6 O 0.37546(16) 0.39759(13) 0.63107(9) 0.0315(5) Uani 1 1 d . . . . .
O7 O 0.47387(18) 0.44273(14) 0.71115(10) 0.0383(6) Uani 1 1 d . . . . .
N1 N 0.24675(17) 0.53041(13) 0.52514(10) 0.0191(5) Uani 1 1 d . . . . .
N2 N 0.19937(17) 0.38625(14) 0.54880(10) 0.0209(5) Uani 1 1 d . . . . .
N3 N 0.27723(17) 0.27762(13) 0.48490(10) 0.0196(5) Uani 1 1 d . . . . .
N4 N 0.48278(18) 0.21949(13) 0.40625(10) 0.0211(5) Uani 1 1 d . . . . .
N5 N 0.14284(17) 0.38311(13) 0.34807(10) 0.0192(5) Uani 1 1 d . . . . .
N6 N 0.44810(19) 0.44144(14) 0.65652(11) 0.0257(6) Uani 1 1 d . . . . .
C1 C 0.2623(2) 0.59855(16) 0.50075(13) 0.0209(6) Uani 1 1 d . . . . .
C2 C 0.3595(2) 0.60745(16) 0.48237(12) 0.0190(6) Uani 1 1 d . . . . .
C3 C 0.3846(2) 0.67458(16) 0.45666(12) 0.0202(6) Uani 1 1 d . . . . .
C4 C 0.3066(2) 0.73505(17) 0.44586(14) 0.0252(6) Uani 1 1 d . . . . .
C5 C 0.3276(2) 0.80285(18) 0.41689(15) 0.0323(7) Uani 1 1 d . . . . .
H5 H 0.393200 0.808768 0.405646 0.043 Uiso 1 1 calc R . . . .
C6 C 0.2551(3) 0.8596(2) 0.4049(2) 0.0514(11) Uani 1 1 d . . . . .
H6 H 0.270203 0.904492 0.385181 0.068 Uiso 1 1 calc R . . . .
C7 C 0.1589(3) 0.8521(2) 0.4216(2) 0.0674(15) Uani 1 1 d . . . . .
H7 H 0.108810 0.892082 0.413349 0.090 Uiso 1 1 calc R . . . .
C8 C 0.1360(3) 0.7876(2) 0.4497(2) 0.0518(11) Uani 1 1 d . . . . .
H8 H 0.069790 0.783225 0.460493 0.069 Uiso 1 1 calc R . . . .
C9 C 0.2083(2) 0.72748(18) 0.46303(15) 0.0302(7) Uani 1 1 d . . . . .
C10 C 0.1862(2) 0.65832(17) 0.49259(14) 0.0272(7) Uani 1 1 d . . . . .
C11 C 0.0949(2) 0.64441(18) 0.51425(15) 0.0306(7) Uani 1 1 d . . . . .
H11 H 0.043341 0.683172 0.511714 0.041 Uiso 1 1 calc R . . . .
C12 C 0.0796(2) 0.57495(18) 0.53918(14) 0.0291(7) Uani 1 1 d . . . . .
H12 H 0.018145 0.565856 0.554160 0.039 Uiso 1 1 calc R . . . .
C13 C 0.1556(2) 0.51806(17) 0.54218(13) 0.0233(6) Uani 1 1 d . . . . .
C14 C 0.1373(2) 0.43922(17) 0.55875(13) 0.0255(7) Uani 1 1 d . . . . .
H14 H 0.079987 0.427436 0.576731 0.034 Uiso 1 1 calc R . . . .
C15 C 0.1867(2) 0.30976(17) 0.56487(13) 0.0231(6) Uani 1 1 d . . . . .
C16 C 0.1416(2) 0.2880(2) 0.61244(15) 0.0327(8) Uani 1 1 d . . . . .
H16 H 0.114002 0.325835 0.634447 0.043 Uiso 1 1 calc R . . . .
C17 C 0.1370(3) 0.2121(2) 0.62760(16) 0.0414(9) Uani 1 1 d . . . . .
H17 H 0.105532 0.197850 0.659636 0.055 Uiso 1 1 calc R . . . .
C18 C 0.1778(3) 0.1570(2) 0.59641(17) 0.0425(9) Uani 1 1 d . . . . .
H18 H 0.175170 0.104922 0.607340 0.057 Uiso 1 1 calc R . . . .
C19 C 0.2228(2) 0.17705(19) 0.54908(15) 0.0319(7) Uani 1 1 d . . . . .
H19 H 0.249470 0.138430 0.527356 0.042 Uiso 1 1 calc R . . . .
C20 C 0.2292(2) 0.25334(17) 0.53314(12) 0.0214(6) Uani 1 1 d . . . . .
C21 C 0.3609(2) 0.22438(16) 0.47550(13) 0.0207(6) Uani 1 1 d . . . . .
H21a H 0.329459 0.176918 0.456497 0.027 Uiso 1 1 calc R . . . .
H21b H 0.406180 0.210859 0.513940 0.027 Uiso 1 1 calc R . . . .
C22 C 0.4259(2) 0.26346(16) 0.43591(12) 0.0192(6) Uani 1 1 d . . . . .
C23 C 0.5009(2) 0.13723(16) 0.41774(13) 0.0225(6) Uani 1 1 d . . . . .
H23 H 0.472325 0.124580 0.453573 0.030 Uiso 1 1 calc R . . . .
C24 C 0.6178(2) 0.11702(18) 0.43211(15) 0.0324(7) Uani 1 1 d . . . . .
H24a H 0.649585 0.129790 0.397904 0.043 Uiso 1 1 calc R . . . .
H24b H 0.653608 0.147539 0.466373 0.043 Uiso 1 1 calc R . . . .
C25 C 0.6332(3) 0.03185(19) 0.44639(16) 0.0377(8) Uani 1 1 d . . . . .
H25a H 0.607841 0.020269 0.482986 0.050 Uiso 1 1 calc R . . . .
H25b H 0.708732 0.019450 0.453472 0.050 Uiso 1 1 calc R . . . .
C26 C 0.5740(3) -0.0177(2) 0.39571(16) 0.0421(9) Uani 1 1 d . . . . .
H26a H 0.604988 -0.010679 0.360374 0.056 Uiso 1 1 calc R . . . .
H26b H 0.581439 -0.072117 0.407318 0.056 Uiso 1 1 calc R . . . .
C27 C 0.4594(3) 0.00304(18) 0.38067(15) 0.0365(8) Uani 1 1 d . . . . .
H27a H 0.426579 -0.010888 0.414226 0.049 Uiso 1 1 calc R . . . .
H27b H 0.424727 -0.026958 0.345851 0.049 Uiso 1 1 calc R . . . .
C28 C 0.4416(2) 0.08828(17) 0.36720(14) 0.0289(7) Uani 1 1 d . . . . .
H28a H 0.465449 0.100987 0.330337 0.038 Uiso 1 1 calc R . . . .
H28b H 0.365897 0.099738 0.361007 0.038 Uiso 1 1 calc R . . . .
C29 C 0.5255(12) 0.2479(8) 0.3530(6) 0.0202(13) Uani 0.439(14) 1 d . U P A 1
H29 H 0.560442 0.205035 0.335905 0.027 Uiso 0.439(14) 1 calc R . P A 1
C30 C 0.6031(11) 0.3139(9) 0.3708(5) 0.036(3) Uani 0.439(14) 1 d G U P A 1
H30a H 0.664610 0.295670 0.399973 0.048 Uiso 0.439(14) 1 calc R . P A 1
H30b H 0.569221 0.355166 0.389408 0.048 Uiso 0.439(14) 1 calc R . P A 1
C31 C 0.6385(8) 0.3448(8) 0.3155(6) 0.039(3) Uani 0.439(14) 1 d G U P A 1
H31a H 0.688066 0.387560 0.326801 0.051 Uiso 0.439(14) 1 calc R . P A 1
H31b H 0.674740 0.304038 0.297842 0.051 Uiso 0.439(14) 1 calc R . P A 1
C32 C 0.5425(10) 0.3725(6) 0.2702(5) 0.036(2) Uani 0.439(14) 1 d G U P A 1
H32a H 0.507744 0.414413 0.287556 0.047 Uiso 0.439(14) 1 calc R . P A 1
H32b H 0.565143 0.392435 0.234760 0.047 Uiso 0.439(14) 1 calc R . P A 1
C33 C 0.4649(9) 0.3064(7) 0.2524(5) 0.026(2) Uani 0.439(14) 1 d G U P A 1
H33a H 0.498744 0.265141 0.233843 0.034 Uiso 0.439(14) 1 calc R . P A 1
H33b H 0.403349 0.324627 0.223288 0.034 Uiso 0.439(14) 1 calc R . P A 1
C34 C 0.4295(9) 0.2755(8) 0.3077(6) 0.019(2) Uani 0.439(14) 1 d G U P A 1
H34a H 0.393265 0.316255 0.325434 0.025 Uiso 0.439(14) 1 calc R . P A 1
H34b H 0.379953 0.232730 0.296475 0.025 Uiso 0.439(14) 1 calc R . P A 1
C29' C 0.5256(9) 0.2561(6) 0.3602(5) 0.0202(13) Uani 0.561(14) 1 d . U P A 2
H29' H 0.559366 0.213691 0.341977 0.027 Uiso 0.561(14) 1 calc R . P A 2
C30' C 0.6145(9) 0.3136(7) 0.3808(4) 0.032(2) Uani 0.561(14) 1 d G U P A 2
H30a' H 0.666098 0.291747 0.414078 0.042 Uiso 0.561(14) 1 calc R . P A 2
H30b' H 0.585878 0.360898 0.394817 0.042 Uiso 0.561(14) 1 calc R . P A 2
C31' C 0.6685(7) 0.3323(7) 0.3290(5) 0.048(3) Uani 0.561(14) 1 d G U P A 2
H31a' H 0.725499 0.369588 0.342060 0.063 Uiso 0.561(14) 1 calc R . P A 2
H31b' H 0.699464 0.285347 0.316044 0.063 Uiso 0.561(14) 1 calc R . P A 2
C32' C 0.5878(8) 0.3657(5) 0.2774(4) 0.036(2) Uani 0.561(14) 1 d G U P A 2
H32a' H 0.622399 0.377837 0.244120 0.047 Uiso 0.561(14) 1 calc R . P A 2
H32b' H 0.558700 0.413573 0.290065 0.047 Uiso 0.561(14) 1 calc R . P A 2
C33' C 0.4988(8) 0.3082(6) 0.2567(4) 0.036(2) Uani 0.561(14) 1 d G U P A 2
H33a' H 0.527415 0.260919 0.242745 0.048 Uiso 0.561(14) 1 calc R . P A 2
H33b' H 0.447208 0.330076 0.223499 0.048 Uiso 0.561(14) 1 calc R . P A 2
C34' C 0.4448(7) 0.2895(7) 0.3085(5) 0.029(2) Uani 0.561(14) 1 d G U P A 2
H34a' H 0.413894 0.336474 0.321540 0.039 Uiso 0.561(14) 1 calc R . P A 2
H34b' H 0.387847 0.252233 0.295521 0.039 Uiso 0.561(14) 1 calc R . P A 2
C35 C 0.1984(2) 0.28933(16) 0.42905(13) 0.0232(6) Uani 1 1 d . . . . .
H35a H 0.127979 0.278551 0.436762 0.031 Uiso 1 1 calc R . . . .
H35b H 0.211976 0.252025 0.399325 0.031 Uiso 1 1 calc R . . . .
C36 C 0.1984(2) 0.37014(16) 0.40284(12) 0.0185(6) Uani 1 1 d . . . . .
C37 C 0.0783(2) 0.32457(16) 0.31075(12) 0.0216(6) Uani 1 1 d . . . . .
H37 H 0.079954 0.277459 0.335332 0.029 Uiso 1 1 calc R . . . .
C38 C -0.0364(2) 0.34998(18) 0.29313(13) 0.0273(7) Uani 1 1 d . . . . .
H38a H -0.065150 0.357666 0.329184 0.036 Uiso 1 1 calc R . . . .
H38b H -0.040263 0.399275 0.271869 0.036 Uiso 1 1 calc R . . . .
C39 C -0.1022(2) 0.29064(19) 0.25363(15) 0.0329(7) Uani 1 1 d . . . . .
H39a H -0.105366 0.243313 0.276597 0.044 Uiso 1 1 calc R . . . .
H39b H -0.174480 0.310089 0.240797 0.044 Uiso 1 1 calc R . . . .
C40 C -0.0572(2) 0.27236(19) 0.19946(14) 0.0321(7) Uani 1 1 d . . . . .
H40a H -0.058938 0.318638 0.174710 0.043 Uiso 1 1 calc R . . . .
H40b H -0.100355 0.232601 0.175584 0.043 Uiso 1 1 calc R . . . .
C41 C 0.0558(2) 0.24411(18) 0.21834(14) 0.0304(7) Uani 1 1 d . . . . .
H41a H 0.056634 0.196046 0.240954 0.040 Uiso 1 1 calc R . . . .
H41b H 0.084565 0.233231 0.182750 0.040 Uiso 1 1 calc R . . . .
C42 C 0.1243(2) 0.30333(17) 0.25640(13) 0.0240(6) Uani 1 1 d . . . . .
H42a H 0.129233 0.349653 0.232596 0.032 Uiso 1 1 calc R . . . .
H42b H 0.195808 0.282585 0.269705 0.032 Uiso 1 1 calc R . . . .
C43 C 0.1472(2) 0.46047(16) 0.32149(13) 0.0202(6) Uani 1 1 d . . . . .
H43 H 0.103574 0.457307 0.280611 0.027 Uiso 1 1 calc R . . . .
C44 C 0.2576(2) 0.48265(18) 0.31416(14) 0.0274(7) Uani 1 1 d . . . . .
H44a H 0.304689 0.486663 0.353457 0.036 Uiso 1 1 calc R . . . .
H44b H 0.285619 0.442861 0.291220 0.036 Uiso 1 1 calc R . . . .
C45 C 0.2532(2) 0.55930(18) 0.28191(15) 0.0330(8) Uani 1 1 d . . . . .
H45a H 0.324946 0.574676 0.278896 0.044 Uiso 1 1 calc R . . . .
H45b H 0.211322 0.553615 0.241322 0.044 Uiso 1 1 calc R . . . .
C46 C 0.2052(3) 0.62105(18) 0.31406(15) 0.0360(8) Uani 1 1 d . . . . .
H46a H 0.201679 0.669354 0.291526 0.048 Uiso 1 1 calc R . . . .
H46b H 0.250194 0.629652 0.353485 0.048 Uiso 1 1 calc R . . . .
C47 C 0.0959(3) 0.59905(18) 0.32134(15) 0.0339(8) Uani 1 1 d . . . . .
H47a H 0.048977 0.595546 0.281941 0.045 Uiso 1 1 calc R . . . .
H47b H 0.068135 0.639125 0.344162 0.045 Uiso 1 1 calc R . . . .
C48 C 0.0968(2) 0.52236(17) 0.35339(14) 0.0267(7) Uani 1 1 d . . . . .
H48a H 0.136504 0.527527 0.394538 0.035 Uiso 1 1 calc R . . . .
H48b H 0.024211 0.507361 0.354768 0.035 Uiso 1 1 calc R . . . .

loop_
_atom_site_aniso_label
_atom_site_aniso_U_11
_atom_site_aniso_U_22
_atom_site_aniso_U_33
_atom_site_aniso_U_23
_atom_site_aniso_U_13
_atom_site_aniso_U_12
La1 0.01233(7) 0.02271(8) 0.01932(8) 0.00001(7) 0.00575(5) -0.00157(7)
O1 0.0124(9) 0.0217(10) 0.0268(11) 0.0002(8) 0.0063(8) 0.0018(8)
O2 0.0162(10) 0.0262(11) 0.0267(11) 0.0032(8) 0.0075(8) -0.0001(8)
O3 0.0222(10) 0.0219(11) 0.0231(11) -0.0001(8) 0.0099(8) -0.0019(8)
O4 0.0198(9) 0.0236(10) 0.0197(10) 0.0000(9) 0.0024(7) -0.0034(9)
O5 0.0314(12) 0.0430(14) 0.0295(13) -0.0033(10) 0.0129(10) -0.0120(10)
O6 0.0271(11) 0.0411(13) 0.0262(12) 0.0036(10) 0.0051(9) -0.0098(10)
O7 0.0400(13) 0.0517(15) 0.0219(13) 0.0021(10) 0.0030(10) 0.0049(11)
N1 0.0125(11) 0.0247(13) 0.0215(13) -0.0015(10) 0.0064(9) -0.0018(9)
N2 0.0145(11) 0.0276(13) 0.0211(13) 0.0020(10) 0.0048(9) -0.0009(10)
N3 0.0163(11) 0.0243(13) 0.0192(13) 0.0045(10) 0.0060(9) -0.0024(9)
N4 0.0199(12) 0.0233(13) 0.0211(13) 0.0010(10) 0.0064(10) -0.0008(10)
N5 0.0170(11) 0.0232(12) 0.0174(12) 0.0024(9) 0.0034(9) -0.0023(9)
N6 0.0201(12) 0.0327(15) 0.0246(15) 0.0014(11) 0.0051(10) 0.0057(10)
C1 0.0139(13) 0.0262(16) 0.0223(15) -0.0039(11) 0.0032(11) -0.0012(11)
C2 0.0141(13) 0.0211(14) 0.0214(15) -0.0019(11) 0.0028(11) -0.0016(11)
C3 0.0139(13) 0.0279(16) 0.0186(15) -0.0029(12) 0.0030(11) -0.0006(11)
C4 0.0160(14) 0.0251(16) 0.0331(18) -0.0023(13) 0.0019(12) -0.0034(12)
C5 0.0227(16) 0.0309(18) 0.043(2) 0.0044(14) 0.0065(14) -0.0018(13)
C6 0.0305(19) 0.036(2) 0.088(3) 0.023(2) 0.0124(19) 0.0025(16)
C7 0.029(2) 0.042(2) 0.135(5) 0.035(3) 0.025(2) 0.0134(18)
C8 0.0193(17) 0.041(2) 0.098(3) 0.021(2) 0.0189(19) 0.0067(15)
C9 0.0167(14) 0.0274(17) 0.045(2) 0.0021(14) 0.0035(13) 0.0012(12)
C10 0.0149(14) 0.0298(17) 0.0367(19) -0.0031(13) 0.0044(12) -0.0011(12)
C11 0.0137(14) 0.0299(17) 0.049(2) -0.0033(15) 0.0085(13) 0.0038(12)
C12 0.0168(14) 0.0321(17) 0.0424(19) -0.0027(15) 0.0152(13) -0.0016(13)
C13 0.0158(13) 0.0273(16) 0.0280(17) -0.0039(12) 0.0072(11) -0.0033(12)
C14 0.0154(14) 0.0375(18) 0.0263(16) 0.0003(13) 0.0105(12) -0.0037(12)
C15 0.0116(13) 0.0365(17) 0.0222(15) 0.0084(13) 0.0058(11) -0.0012(12)
C16 0.0217(16) 0.045(2) 0.0357(19) 0.0101(15) 0.0166(14) 0.0036(14)
C17 0.0350(19) 0.056(2) 0.040(2) 0.0260(17) 0.0245(16) 0.0103(17)
C18 0.0378(19) 0.040(2) 0.056(2) 0.0267(18) 0.0247(18) 0.0088(16)
C19 0.0292(17) 0.0327(18) 0.038(2) 0.0123(14) 0.0167(14) 0.0049(14)
C20 0.0146(13) 0.0323(16) 0.0186(15) 0.0070(12) 0.0067(11) -0.0008(12)
C21 0.0184(14) 0.0240(15) 0.0212(15) 0.0012(11) 0.0079(11) -0.0004(11)
C22 0.0158(13) 0.0251(15) 0.0170(14) 0.0003(11) 0.0039(10) 0.0000(11)
C23 0.0214(14) 0.0273(16) 0.0194(15) -0.0026(12) 0.0058(11) -0.0011(12)
C24 0.0281(17) 0.0316(18) 0.035(2) -0.0025(14) 0.0002(14) 0.0033(14)
C25 0.040(2) 0.0323(19) 0.039(2) -0.0007(15) 0.0042(15) 0.0086(15)
C26 0.056(2) 0.0316(19) 0.039(2) -0.0029(15) 0.0093(17) 0.0149(17)
C27 0.046(2) 0.0300(18) 0.033(2) -0.0081(14) 0.0064(15) -0.0065(15)
C28 0.0289(16) 0.0310(18) 0.0264(17) -0.0049(13) 0.0052(12) -0.0019(14)
C29 0.0242(14) 0.024(2) 0.015(2) -0.0069(19) 0.0112(15) -0.0016(15)
C30 0.036(7) 0.045(7) 0.032(5) -0.020(5) 0.017(5) -0.009(5)
C31 0.043(6) 0.028(5) 0.055(8) -0.008(5) 0.034(5) -0.010(5)
C32 0.047(6) 0.033(3) 0.038(3) -0.002(2) 0.036(5) -0.007(4)
C33 0.037(6) 0.025(5) 0.021(4) -0.003(3) 0.018(4) 0.004(4)
C34 0.032(4) 0.014(5) 0.014(4) -0.003(3) 0.012(3) -0.003(3)
C29' 0.0242(14) 0.024(2) 0.015(2) -0.0069(19) 0.0112(15) -0.0016(15)
C30' 0.028(4) 0.049(6) 0.020(4) -0.004(4) 0.010(3) -0.020(4)
C31' 0.043(5) 0.068(8) 0.035(5) -0.004(4) 0.016(4) -0.024(5)
C32' 0.047(6) 0.033(3) 0.038(3) -0.002(2) 0.036(5) -0.007(4)
C33' 0.043(6) 0.049(5) 0.020(4) 0.007(3) 0.011(3) -0.005(4)
C34' 0.034(4) 0.025(5) 0.028(4) 0.002(3) 0.004(3) -0.007(3)
C35 0.0188(14) 0.0262(16) 0.0244(16) 0.0035(12) 0.0043(12) -0.0048(12)
C36 0.0147(13) 0.0210(14) 0.0205(15) 0.0005(11) 0.0057(11) -0.0020(11)
C37 0.0215(14) 0.0248(15) 0.0182(15) -0.0006(12) 0.0034(11) -0.0042(12)
C38 0.0164(14) 0.0394(18) 0.0267(17) -0.0075(13) 0.0060(12) -0.0057(13)
C39 0.0230(16) 0.0376(19) 0.037(2) -0.0079(15) 0.0041(14) -0.0084(14)
C40 0.0340(18) 0.0351(18) 0.0239(17) -0.0074(13) -0.0019(13) -0.0063(14)
C41 0.0393(18) 0.0267(17) 0.0261(17) -0.0051(13) 0.0085(14) 0.0016(14)
C42 0.0205(14) 0.0286(16) 0.0234(16) 0.0012(12) 0.0053(12) 0.0039(12)
C43 0.0155(13) 0.0253(15) 0.0199(15) 0.0055(12) 0.0035(11) 0.0008(11)
C44 0.0186(14) 0.0311(17) 0.0322(18) 0.0088(13) 0.0042(12) -0.0008(12)
C45 0.0248(16) 0.0390(19) 0.0328(19) 0.0197(14) 0.0003(13) -0.0078(13)
C46 0.042(2) 0.0256(18) 0.035(2) 0.0101(14) -0.0065(15) -0.0059(15)
C47 0.0399(19) 0.0277(18) 0.0314(19) 0.0031(13) 0.0004(14) 0.0085(14)
C48 0.0237(15) 0.0302(17) 0.0253(17) 0.0007(13) 0.0031(12) 0.0033(13)

loop_
_atom_type_symbol
_atom_type_description
_atom_type_scat_dispersion_real
_atom_type_scat_dispersion_imag
_atom_type_scat_source
C C 0.0033 0.0016 'International Tables Vol C Tables 4.2.6.8 and 6.1.1.4'
H H 0.0000 0.0000 'International Tables Vol C Tables 4.2.6.8 and 6.1.1.4'
N N 0.0061 0.0033 'International Tables Vol C Tables 4.2.6.8 and 6.1.1.4'
O O 0.0106 0.0060 'International Tables Vol C Tables 4.2.6.8 and 6.1.1.4'
La La -0.2871 2.4523 'International Tables Vol C Tables 4.2.6.8 and 6.1.1.4'

loop_
_geom_angle_atom_site_label_1
_geom_angle_atom_site_label_2
_geom_angle_atom_site_label_3
_geom_angle
_geom_angle_site_symmetry_1
_geom_angle_site_symmetry_3
O1 La1 La1 31.04(4) 3_666 3_666
O1 La1 La1 31.38(4) . 3_666
O1 La1 O1 62.41(7) . 3_666
O1 La1 O2 66.55(6) 3_666 3_666
O1 La1 O2 127.94(6) . 3_666
O1 La1 O3 104.48(6) . .
O1 La1 O3 75.64(6) 3_666 .
O1 La1 O4 84.93(6) . .
O1 La1 O4 119.54(6) 3_666 .
O1 La1 O5 77.76(7) . .
O1 La1 O5 74.33(6) 3_666 .
O1 La1 O6 114.77(6) 3_666 .
O1 La1 O6 117.79(7) . .
O1 La1 N1 61.38(6) . .
O1 La1 N1 122.58(6) 3_666 .
O1 La1 N2 173.48(7) 3_666 .
O1 La1 N2 118.99(6) . .
O1 La1 N3 126.58(6) 3_666 .
O1 La1 N3 145.25(6) . .
O2 La1 La1 97.12(4) 3_666 3_666
O2 La1 O3 71.26(6) 3_666 .
O2 La1 O4 130.76(6) 3_666 .
O2 La1 O5 79.55(7) 3_666 .
O2 La1 O6 75.23(7) 3_666 .
O2 La1 N1 157.48(7) 3_666 .
O2 La1 N2 110.59(6) 3_666 .
O2 La1 N3 76.67(6) 3_666 .
O3 La1 La1 89.99(4) . 3_666
O3 La1 O5 144.42(6) . .
O3 La1 N1 129.42(6) . .
O3 La1 N2 109.36(6) . .
O3 La1 N3 56.10(6) . .
O4 La1 La1 103.78(4) . 3_666
O4 La1 O3 64.77(6) . .
O4 La1 O5 149.08(7) . .
O4 La1 O6 125.51(6) . .
O4 La1 N1 65.69(7) . .
O4 La1 N2 66.88(6) . .
O4 La1 N3 61.13(6) . .
O5 La1 La1 73.62(4) . 3_666
O5 La1 N1 83.49(7) . .
O5 La1 N2 99.54(6) . .
O5 La1 N3 135.65(6) . .
O6 La1 La1 121.16(5) . 3_666
O6 La1 O3 136.62(6) . .
O6 La1 O5 47.53(6) . .
O6 La1 N1 82.40(7) . .
O6 La1 N2 58.75(7) . .
O6 La1 N3 90.10(6) . .
N1 La1 La1 92.16(5) . 3_666
N1 La1 N2 57.81(7) . .
N1 La1 N3 106.32(6) . .
N2 La1 La1 149.95(5) . 3_666
N2 La1 N3 56.46(7) . .
N3 La1 La1 145.90(4) . 3_666
La1 O1 La1 117.59(7) . 3_666
C2 O1 La1 115.70(16) . 3_666
C2 O1 La1 126.69(16) . .
C3 O2 La1 115.22(17) . 3_666
C22 O3 La1 119.73(17) . .
C36 O4 La1 131.27(18) . .
N6 O5 La1 95.74(16) . .
N6 O6 La1 98.65(16) . .
C1 N1 La1 116.22(16) . .
C13 N1 La1 124.43(18) . .
C13 N1 C1 118.7(2) . .
C14 N2 La1 121.45(19) . .
C14 N2 C15 121.9(2) . .
C15 N2 La1 114.94(16) . .
C20 N3 La1 108.11(17) . .
C20 N3 C21 112.0(2) . .
C20 N3 C35 112.1(2) . .
C21 N3 La1 102.66(15) . .
C21 N3 C35 111.0(2) . .
C35 N3 La1 110.62(16) . .
C22 N4 C23 123.4(2) . .
C22 N4 C29 123.4(6) . .
C22 N4 C29' 117.0(6) . .
C23 N4 C29 112.9(6) . .
C29' N4 C23 119.5(6) . .
C36 N5 C37 124.3(2) . .
C36 N5 C43 118.8(2) . .
C37 N5 C43 116.9(2) . .
O5 N6 O6 117.5(2) . .
O7 N6 O5 122.1(3) . .
O7 N6 O6 120.4(3) . .
N1 C1 C2 116.0(2) . .
N1 C1 C10 122.9(2) . .
C2 C1 C10 121.1(3) . .
O1 C2 C1 118.3(2) . .
O1 C2 C3 120.2(2) . .
C3 C2 C1 121.4(2) . .
O2 C3 C2 120.1(2) . .
O2 C3 C4 121.6(3) . .
C2 C3 C4 118.3(2) . .
C5 C4 C3 119.7(3) . .
C5 C4 C9 118.8(3) . .
C9 C4 C3 121.5(3) . .
C6 C5 C4 121.0(3) . .
C5 C6 C7 120.2(3) . .
C8 C7 C6 120.4(3) . .
C7 C8 C9 121.5(3) . .
C4 C9 C10 119.1(3) . .
C8 C9 C4 118.2(3) . .
C8 C9 C10 122.7(3) . .
C1 C10 C9 118.4(3) . .
C11 C10 C1 116.3(3) . .
C11 C10 C9 125.3(3) . .
C12 C11 C10 120.5(3) . .
C11 C12 C13 119.3(3) . .
N1 C13 C12 122.1(3) . .
N1 C13 C14 115.4(2) . .
C12 C13 C14 122.3(3) . .
N2 C14 C13 119.6(2) . .
N2 C15 C20 116.7(2) . .
C16 C15 N2 123.8(3) . .
C16 C15 C20 119.3(3) . .
C17 C16 C15 120.6(3) . .
C18 C17 C16 120.1(3) . .
C17 C18 C19 120.5(3) . .
C18 C19 C20 120.6(3) . .
C15 C20 N3 118.1(2) . .
C19 C20 N3 122.9(3) . .
C19 C20 C15 119.0(3) . .
N3 C21 C22 108.7(2) . .
O3 C22 N4 122.5(2) . .
O3 C22 C21 118.9(2) . .
N4 C22 C21 118.5(2) . .
N4 C23 C24 112.3(2) . .
N4 C23 C28 111.9(2) . .
C28 C23 C24 111.3(2) . .
C25 C24 C23 110.6(3) . .
C24 C25 C26 111.3(3) . .
C27 C26 C25 111.2(3) . .
C26 C27 C28 112.5(3) . .
C23 C28 C27 111.1(3) . .
C30 C29 N4 110.8(9) . .
C34 C29 N4 105.6(9) . .
C34 C29 C30 110.3 . .
C29 C30 C31 109.5 . .
C32 C31 C30 109.5 . .
C33 C32 C31 110.2 . .
C32 C33 C34 109.5 . .
C29 C34 C33 109.5 . .
N4 C29' C30' 116.2(7) . .
N4 C29' C34' 115.6(7) . .
C34' C29' C30' 110.3 . .
C29' C30' C31' 109.5 . .
C32' C31' C30' 109.5 . .
C31' C32' C33' 110.2 . .
C32' C33' C34' 109.5 . .
C29' C34' C33' 109.5 . .
N3 C35 C36 114.3(2) . .
O4 C36 N5 121.0(2) . .
O4 C36 C35 120.1(2) . .
N5 C36 C35 118.9(2) . .
N5 C37 C38 111.1(2) . .
N5 C37 C42 111.7(2) . .
C38 C37 C42 112.0(2) . .
C39 C38 C37 111.1(3) . .
C40 C39 C38 111.8(3) . .
C39 C40 C41 110.1(3) . .
C42 C41 C40 111.2(2) . .
C41 C42 C37 110.7(2) . .
N5 C43 C44 113.0(2) . .
N5 C43 C48 112.9(2) . .
C48 C43 C44 112.2(2) . .
C45 C44 C43 109.5(2) . .
C46 C45 C44 111.4(3) . .
C45 C46 C47 111.4(3) . .
C46 C47 C48 111.1(3) . .
C43 C48 C47 110.5(3) . .

loop_
_geom_bond_atom_site_label_1
_geom_bond_atom_site_label_2
_geom_bond_distance
_geom_bond_site_symmetry_2
La1 La1 4.1864(3) 3_666
La1 O1 2.4354(19) .
La1 O1 2.4591(18) 3_666
La1 O2 2.4976(19) 3_666
La1 O3 2.6621(19) .
La1 O4 2.5037(18) .
La1 O5 2.706(2) .
La1 O6 2.637(2) .
La1 N1 2.742(2) .
La1 N2 2.809(2) .
La1 N3 2.955(2) .
O1 C2 1.338(3) .
O2 C3 1.316(3) .
O3 C22 1.239(3) .
O4 C36 1.237(3) .
O5 N6 1.251(3) .
O6 N6 1.268(3) .
O7 N6 1.239(3) .
N1 C1 1.353(4) .
N1 C13 1.345(3) .
N2 C14 1.283(4) .
N2 C15 1.410(4) .
N3 C20 1.450(3) .
N3 C21 1.486(3) .
N3 C35 1.491(4) .
N4 C22 1.350(3) .
N4 C23 1.476(4) .
N4 C29 1.534(12) .
N4 C29' 1.449(8) .
N5 C36 1.343(3) .
N5 C37 1.486(3) .
N5 C43 1.494(3) .
C1 C2 1.427(4) .
C1 C10 1.429(4) .
C2 C3 1.387(4) .
C3 C4 1.455(4) .
C4 C5 1.418(4) .
C4 C9 1.424(4) .
C5 C6 1.362(5) .
C6 C7 1.393(5) .
C7 C8 1.368(5) .
C8 C9 1.406(4) .
C9 C10 1.449(4) .
C10 C11 1.404(4) .
C11 C12 1.379(4) .
C12 C13 1.398(4) .
C13 C14 1.466(4) .
C15 C16 1.401(4) .
C15 C20 1.410(4) .
C16 C17 1.380(5) .
C17 C18 1.375(5) .
C18 C19 1.388(4) .
C19 C20 1.394(4) .
C21 C22 1.530(4) .
C23 C24 1.536(4) .
C23 C28 1.527(4) .
C24 C25 1.533(5) .
C25 C26 1.534(5) .
C26 C27 1.510(5) .
C27 C28 1.534(4) .
C29 C30 1.5379 .
C29 C34 1.5375 .
C30 C31 1.5425 .
C31 C32 1.5385 .
C32 C33 1.5384 .
C33 C34 1.5426 .
C29' C30' 1.5377 .
C29' C34' 1.5377 .
C30' C31' 1.5424 .
C31' C32' 1.5381 .
C32' C33' 1.5383 .
C33' C34' 1.5423 .
C35 C36 1.540(4) .
C37 C38 1.536(4) .
C37 C42 1.544(4) .
C38 C39 1.527(4) .
C39 C40 1.521(4) .
C40 C41 1.533(4) .
C41 C42 1.527(4) .
C43 C44 1.535(4) .
C43 C48 1.533(4) .
C44 C45 1.532(4) .
C45 C46 1.519(5) .
C46 C47 1.520(5) .
C47 C48 1.534(4) .

loop_
_platon_squeeze_void_nr
_platon_squeeze_void_average_x
_platon_squeeze_void_average_y
_platon_squeeze_void_average_z
_platon_squeeze_void_volume
_platon_squeeze_void_count_electrons
_platon_squeeze_void_content
1 0.000 0.000 0.500 529 180 ' '
2 0.500 0.500 1.000 529 180 ' '
